data_7110460
loop_
_publ_author_name
'Hou, Hongwei'
'Fan, Yaoting'
'Du, Chenxia'
'Zhu, Yu'
'Wang, Wenling'
'Xin, Xinquan'
'Low, Michael K. M.'
'Ji, Wei'
'Ang, How Ghee'

_publ_contact_author
;
    ENTER NAME
 ENTER ADDRESS
;
_publ_section_title
;
 Strong optical limiting (OL) capability of the two-dimensional network
 cluster polymer [MoS4Cu6I4(py)4]n
;
_journal_issue 7
_journal_name_full 'Chemical Communications'
_journal_page_first 647
_journal_paper_doi 10.1039/a900518h
_journal_year 1999
_chemical_formula_moiety 'C20 H20 Cu6 I4 N4 Mo S4 '
_chemical_formula_sum 'C20 H20 Cu6 I4 Mo N4 S4'
_chemical_formula_weight 1429.48
_space_group_IT_number 122
_symmetry_cell_setting tetragonal
_symmetry_Int_Tables_number 122
_symmetry_space_group_name_Hall 'I -4 2bw'
_symmetry_space_group_name_H-M 'I -4 2 d'
_audit_creation_date 'Mon Jan 18 09:31:56 1999'
_audit_creation_method 'from TEXRAY.INF file'
_cell_angle_alpha 90
_cell_angle_beta 90
_cell_angle_gamma 90
_cell_formula_units_Z 4
_cell_length_a 14.814(3)
_cell_length_b 14.814(3)
_cell_length_c 15.712(5)
_cell_measurement_reflns_used 0
_cell_measurement_temperature 291.2
_cell_measurement_theta_max 0.0
_cell_measurement_theta_min 0.0
_cell_volume 3448.1(15)
_computing_cell_refinement 'MSC/AFC Diffractometer Control'
_computing_data_collection 'MSC/AFC Diffractometer Control'
_computing_data_reduction teXsan
_computing_publication_material teXsan
_computing_structure_refinement teXsan
_diffrn_ambient_temperature 291.2
_diffrn_measurement_device 'Rigaku RAXISII'
_diffrn_orient_matrix_UB_11 0.00000
_diffrn_orient_matrix_UB_12 0.00000
_diffrn_orient_matrix_UB_13 0.00000
_diffrn_orient_matrix_UB_21 0.00000
_diffrn_orient_matrix_UB_22 0.00000
_diffrn_orient_matrix_UB_23 0.00000
_diffrn_orient_matrix_UB_31 0.00000
_diffrn_orient_matrix_UB_32 0.00000
_diffrn_orient_matrix_UB_33 0.00000
_diffrn_radiation_detector 'Imaging Plate'
_diffrn_radiation_monochromator graphite
_diffrn_radiation_source 'Rigaku rotating anode'
_diffrn_radiation_type 'Mo K\a'
_diffrn_radiation_wavelength 0.7107
_diffrn_reflns_av_R_equivalents 0.000
_diffrn_reflns_av_sigmaI/netI 0.084
_diffrn_reflns_limit_h_max 19
_diffrn_reflns_limit_h_min 0
_diffrn_reflns_limit_k_max 13
_diffrn_reflns_limit_k_min 0
_diffrn_reflns_limit_l_max 20
_diffrn_reflns_limit_l_min 0
_diffrn_reflns_number 1012
_diffrn_reflns_reduction_process 'Lp corrections applied'
_diffrn_reflns_theta_max 0.00
_diffrn_reflns_theta_min 0.00
_diffrn_standards_decay_% 0.00
_diffrn_standards_interval_count 0
_diffrn_standards_number 0
_exptl_absorpt_coefficient_mu 7.826
_exptl_absorpt_correction_type none
_exptl_crystal_colour black
_exptl_crystal_density_diffrn 2.754
_exptl_crystal_density_meas ?
_exptl_crystal_description prismatic
_exptl_crystal_F_000 2640.00
_exptl_crystal_size_max 0.400
_exptl_crystal_size_mid 0.360
_exptl_crystal_size_min 0.360
_refine_diff_density_max 1.19
_refine_diff_density_min -1.35
_refine_ls_extinction_coef 0.00008(6)
_refine_ls_extinction_method 'Zachariasen(1967) type 2 Gaussian isotropic'
_refine_ls_goodness_of_fit_all 1.077
_refine_ls_goodness_of_fit_obs 1.037
_refine_ls_matrix_type full
_refine_ls_number_constraints 1
_refine_ls_number_parameters 91
_refine_ls_number_reflns 853
_refine_ls_number_restraints 0
_refine_ls_R_factor_all 0.0604
_refine_ls_R_factor_obs 0.0428
_refine_ls_shift/esd_max 0.0030
_refine_ls_shift/esd_mean 0.0000
_refine_ls_structure_factor_coef F
_refine_ls_weighting_details 'w = 1/[\s^2^(Fo) + 0.00031|Fo|^2^]'
_refine_ls_weighting_scheme calc
_refine_ls_wR_factor_all 0.0470
_refine_ls_wR_factor_obs 0.0416
_reflns_number_observed 853
_reflns_number_total 1012
_reflns_observed_criterion >2.0sigma(I)
_cod_data_source_file 900518hsup1.cif
_cod_data_source_block houhw
_cod_depositor_comments
;
The following automatic conversions were performed:

'_exptl_crystal_density_meas' value 'not measured' was changed to '?'
- the value is perceived as not measured.

Automatic conversion script
Id: cif_fix_values 3008 2015-01-20 13:52:24Z robertas 

The following automatic conversions were performed:

'_refine_ls_weighting_scheme' value 'w = 1/[\s^2^(Fo) +
0.00031|Fo|^2^]' was changed to 'calc'. New tag
'_refine_ls_weighting_details' was created. The value of the new tag
was set to 'w = 1/[\s^2^(Fo) + 0.00031|Fo|^2^]'.

Automatic conversion script
Id: cif_fix_values 3143 2015-03-26 13:38:13Z robertas 
;
_cod_original_cell_volume 3447.7500
_cod_original_sg_symbol_H-M 'I -4 2 d     '
_cod_original_formula_sum 'C20 H20 Cu6 I4 N4 Mo S4 '
_cod_database_code 7110460

loop_
_symmetry_equiv_pos_as_xyz
x,y,z
-x,1/2+y,1/4-z
-x,-y,z
x,1/2-y,1/4-z
-y,x,-z
y,1/2+x,1/4+z
y,-x,-z
-y,1/2-x,1/4+z
1/2+x,1/2+y,1/2+z
1/2-x,y,3/4-z
1/2-x,1/2-y,1/2+z
1/2+x,-y,3/4-z
1/2-y,1/2+x,1/2-z
1/2+y,x,3/4+z
1/2+y,1/2-x,1/2-z
1/2-y,-x,3/4+z

loop_
_atom_site_aniso_label
_atom_site_aniso_U_11
_atom_site_aniso_U_22
_atom_site_aniso_U_33
_atom_site_aniso_U_12
_atom_site_aniso_U_13
_atom_site_aniso_U_23
I(1) 0.0381(7) 0.0621(9) 0.0597(7) 0.0000 0.0000 0.0285(6)
I(2) 0.0615(9) 0.0706(9) 0.0317(5) 0.001(1) 0.0000 0.0000
Mo(1) 0.0236(6) 0.0236 0.0271(8) 0.0000 0.0000 0.0000
Cu(1) 0.0427(10) 0.0413(10) 0.062(1) -0.0126(8) 0.0072(9) -0.0040(9)
Cu(2) 0.035(1) 0.148(3) 0.031(1) -0.002(3) 0.0000 0.0000
S(1) 0.036(2) 0.026(1) 0.033(1) -0.002(2) 0.000(2) -0.001(1)
N(1) 0.039(7) 0.037(8) 0.056(6) -0.004(5) -0.008(7) -0.010(7)
C(1) 0.037(10) 0.06(1) 0.16(2) 0.006(9) 0.00(1) -0.04(1)
C(2) 0.13(2) 0.04(1) 0.20(3) -0.01(1) -0.03(2) -0.03(2)
C(3) 0.06(1) 0.10(2) 0.13(2) -0.04(1) 0.00(2) -0.05(2)
C(4) 0.036(9) 0.09(1) 0.12(1) 0.00(1) 0.01(1) 0.00(1)
C(5) 0.042(10) 0.06(1) 0.056(9) -0.007(8) -0.006(8) 0.015(9)
Cu(1*) 0.0427(10) 0.0413(10) 0.062(1) 0.0126(8) -0.0072(9) -0.0040(9)
Cu(1') 0.0427(10) 0.0413(10) 0.062(1) -0.0126(8) -0.0072(9) 0.0040(9)
Cu(1") 0.0413(10) 0.0427(10) 0.062(1) 0.0126(8) -0.0040(9) -0.0072(9)
Cu(1#) 0.0413(10) 0.0427(10) 0.062(1) 0.0126(8) 0.0040(9) 0.0072(9)
Cu(2") 0.148(1) 0.035(3) 0.031(1) 0.002(3) 0.0000 0.0000
S(1') 0.036(2) 0.026(1) 0.033(1) -0.002(2) 0.000(2) 0.001(1)
S(1") 0.026(2) 0.036(1) 0.033(1) 0.002(2) -0.001(2) 0.000(1)
S(1#) 0.026(2) 0.036(1) 0.033(1) 0.002(2) 0.001(2) 0.000(1)
Mo(1*) 0.0236(6) 0.0236 0.0271(8) 0.0000 0.0000 0.0000
S(1') 0.036(2) 0.026(1) 0.033(1) 0.002(2) 0.000(2) -0.001(1)
S(1") 0.026(2) 0.036(1) 0.033(1) -0.002(2) -0.001(2) 0.000(1)
I(1*) 0.0381(7) 0.0621(9) 0.0597(7) 0.0000 0.0000 -0.0285(6)
N(1#) 0.039(7) 0.037(8) 0.056(6) -0.004(5) 0.008(7) 0.010(7)
I(1$) 0.0621(7) 0.0381(9) 0.0597(7) 0.0000 0.0285 0.0000(6)
N(1$) 0.037(7) 0.039(8) 0.056(6) 0.004(5) -0.010(7) 0.008(7)
I(1&) 0.0621(7) 0.0381(9) 0.0597(7) 0.0000 -0.0285 0.0000(6)
N(1&) 0.037(7) 0.039(8) 0.056(6) 0.004(5) 0.010(7) -0.008(7)
I(2$) 0.0706(9) 0.0615(9) 0.0317(5) -0.001(1) 0.0000 0.0000
Cu(1*) 0.0427(10) 0.0413(10) 0.062(1) 0.0126(8) 0.0072(9) 0.0040(9)
Cu(1') 0.0413(10) 0.0427(10) 0.062(1) -0.0126(8) -0.0040(9) 0.0072(9)
Cu(1") 0.0413(10) 0.0427(10) 0.062(1) -0.0126(8) 0.0040(9) -0.0072(9)
Cu(2*) 0.035(1) 0.148(3) 0.031(1) 0.002(3) 0.0000 0.0000
Cu(2') 0.148(1) 0.035(3) 0.031(1) -0.002(3) 0.0000 0.0000
S(1*) 0.036(2) 0.026(1) 0.033(1) 0.002(2) 0.000(2) 0.001(1)
S(1") 0.026(2) 0.036(1) 0.033(1) -0.002(2) 0.001(2) 0.000(1)
Cu(1*) 0.0427(10) 0.0413(10) 0.062(1) 0.0126(8) 0.0072(9) 0.0040(9)
C(1$) 0.037(10) 0.06(1) 0.16(2) 0.006(9) 0.00(1) 0.04(1)
C(5$) 0.042(10) 0.06(1) 0.056(9) -0.007(8) 0.006(8) -0.015(9)
Cu(1&) 0.0413(10) 0.0427(10) 0.062(1) -0.0126(8) -0.0040(9) 0.0072(9)
C(1**) 0.057(10) 0.04(1) 0.16(2) -0.006(9) -0.04(1) 0.00(1)
C(5**) 0.059(10) 0.04(1) 0.056(9) 0.007(8) 0.015(8) 0.006(9)
Cu(1##) 0.0413(10) 0.0427(10) 0.062(1) -0.0126(8) 0.0040(9) -0.0072(9)
C(1$$) 0.057(10) 0.04(1) 0.16(2) -0.006(9) 0.04(1) 0.00(1)
C(5$$) 0.059(10) 0.04(1) 0.056(9) 0.007(8) -0.015(8) -0.006(9)
Mo(1*) 0.0236(6) 0.0236 0.0271(8) 0.0000 0.0000 0.0000
S(1*) 0.036(2) 0.026(1) 0.033(1) 0.002(2) 0.000(2) 0.001(1)
S(1") 0.026(2) 0.036(1) 0.033(1) -0.002(2) 0.001(2) 0.000(1)
C(2$) 0.13(2) 0.04(1) 0.20(3) -0.01(1) 0.03(2) 0.03(2)
C(4$) 0.036(9) 0.09(1) 0.12(1) 0.00(1) -0.01(1) 0.00(1)
Mo(1&) 0.0236(6) 0.0236 0.0271(8) 0.0000 0.0000 0.0000
S(1&) 0.036(2) 0.026(1) 0.033(1) 0.002(2) 0.000(2) 0.001(1)
S(1**) 0.026(2) 0.036(1) 0.033(1) -0.002(2) -0.001(2) 0.000(1)
C(2##) 0.04(2) 0.13(1) 0.20(3) 0.01(1) -0.03(2) 0.03(2)
C(4##) 0.085(9) 0.04(1) 0.12(1) 0.00(1) 0.00(1) -0.01(1)
Mo(1&) 0.0236(6) 0.0236 0.0271(8) 0.0000 0.0000 0.0000
S(1$$) 0.036(2) 0.026(1) 0.033(1) 0.002(2) 0.000(2) -0.001(1)
S(1&&) 0.026(2) 0.036(1) 0.033(1) -0.002(2) 0.001(2) 0.000(1)
C(2*') 0.04(2) 0.13(1) 0.20(3) 0.01(1) 0.03(2) -0.03(2)
C(4*') 0.085(9) 0.04(1) 0.12(1) 0.00(1) 0.00(1) 0.01(1)
Cu(1**) 0.0427(10) 0.0413(10) 0.062(1) 0.0126(8) -0.0072(9) -0.0040(9)
Cu(1#) 0.0413(10) 0.0427(10) 0.062(1) -0.0126(8) -0.0040(9) 0.0072(9)
Cu(1&) 0.0413(10) 0.0427(10) 0.062(1) -0.0126(8) 0.0040(9) -0.0072(9)
Cu(2') 0.035(1) 0.148(3) 0.031(1) 0.002(3) 0.0000 0.0000
Cu(2#) 0.148(1) 0.035(3) 0.031(1) -0.002(3) 0.0000 0.0000
S(1**) 0.036(2) 0.026(1) 0.033(1) 0.002(2) 0.000(2) -0.001(1)
S(1#) 0.026(2) 0.036(1) 0.033(1) -0.002(2) -0.001(2) 0.000(1)
C(3*) 0.06(1) 0.10(2) 0.13(2) -0.04(1) 0.00(2) 0.05(2)
Cu(1##) 0.0427(10) 0.0413(10) 0.062(1) 0.0126(8) 0.0072(9) 0.0040(9)
Cu(1$$) 0.0427(10) 0.0413(10) 0.062(1) 0.0126(8) -0.0072(9) -0.0040(9)
Cu(1&&) 0.0413(10) 0.0427(10) 0.062(1) -0.0126(8) 0.0040(9) -0.0072(9)
Cu(2##) 0.035(1) 0.148(3) 0.031(1) 0.002(3) 0.0000 0.0000
Cu(2*') 0.148(1) 0.035(3) 0.031(1) -0.002(3) 0.0000 0.0000
S(1$$) 0.036(2) 0.026(1) 0.033(1) 0.002(2) 0.000(2) -0.001(1)
S(1&&) 0.026(2) 0.036(1) 0.033(1) -0.002(2) 0.001(2) 0.000(1)
C(3#') 0.10(1) 0.06(2) 0.13(2) 0.04(1) -0.05(2) 0.00(2)
Cu(1##) 0.0427(10) 0.0413(10) 0.062(1) 0.0126(8) 0.0072(9) 0.0040(9)
Cu(1$$) 0.0427(10) 0.0413(10) 0.062(1) 0.0126(8) -0.0072(9) -0.0040(9)
Cu(1*') 0.0413(10) 0.0427(10) 0.062(1) -0.0126(8) -0.0040(9) 0.0072(9)
Cu(2##) 0.035(1) 0.148(3) 0.031(1) 0.002(3) 0.0000 0.0000
Cu(2*') 0.148(1) 0.035(3) 0.031(1) -0.002(3) 0.0000 0.0000
S(1##) 0.036(2) 0.026(1) 0.033(1) 0.002(2) 0.000(2) 0.001(1)
S(1*') 0.026(2) 0.036(1) 0.033(1) -0.002(2) -0.001(2) 0.000(1)
C(3$') 0.10(1) 0.06(2) 0.13(2) 0.04(1) 0.05(2) 0.00(2)

loop_
_atom_site_label
_atom_site_fract_x
_atom_site_fract_y
_atom_site_fract_z
_atom_site_U_iso_or_equiv
_atom_site_thermal_displace_type
_atom_site_calc_flag
_atom_site_occupancy
_atom_site_refinement_flags
I(1) 0.9975(1) -0.2500 1.1250 0.0533(4) Uani d 0.50 S
I(2) 1.0000 0.0000 1.32511(7) 0.0546(4) Uani d 0.50 S
Mo(1) 1.0000 0.0000 1.0000 0.0248(2) Uani d 0.25 S
Cu(1) 0.8924(1) -0.1447(1) 1.0167(1) 0.0485(5) Uani d 1.00 .
Cu(2) 1.0000 0.0000 1.1688(1) 0.0711(9) Uani d 0.50 S
S(1) 1.0062(2) -0.1241(2) 0.9157(1) 0.0317(7) Uani d 1.00 .
N(1) 0.7830(8) -0.2219(8) 1.0035(10) 0.044(3) Uani d 1.00 .
C(1) 0.792(1) -0.308(1) 0.986(2) 0.085(7) Uani d 1.00 .
C(2) 0.717(2) -0.367(1) 0.985(2) 0.12(1) Uani d 1.00 .
C(3) 0.635(1) -0.329(1) 1.002(2) 0.097(7) Uani d 1.00 .
C(4) 0.6256(9) -0.241(1) 1.013(1) 0.080(6) Uani d 1.00 .
C(5) 0.700(1) -0.188(1) 1.0161(9) 0.053(5) Uani d 1.00 .
Cu(1*) 0.8924(1) -0.3553(1) 1.2333(1) 0.0485(5) Uani d 1.00 .
Cu(1') 1.1076(1) 0.1447(1) 1.0167(1) 0.0485(5) Uani d 1.00 .
Cu(1") 1.1447(1) -0.1076(1) 0.9833(1) 0.0485(5) Uani d 1.00 .
Cu(1#) 0.8553(1) 0.1076(1) 0.9833(1) 0.0485(5) Uani d 1.00 .
Cu(2") 1.0000 0.0000 0.8312(1) 0.0711(9) Uani d 0.50 S
S(1') 0.9938(2) 0.1241(2) 0.9157(1) 0.0317(7) Uani d 1.00 .
S(1") 1.1241(2) 0.0062(2) 1.0843(1) 0.0317(7) Uani d 1.00 .
S(1#) 0.8759(2) -0.0062(2) 1.0843(1) 0.0317(7) Uani d 1.00 .
Mo(1*) 1.0000 -0.5000 1.2500 0.0248(2) Uani d 0.25 S
S(1') 1.0062(2) -0.3759(2) 1.3343(1) 0.0317(7) Uani d 1.00 .
S(1") 0.8759(2) -0.4938(2) 1.1657(1) 0.0317(7) Uani d 1.00 .
I(1*) 1.0025(1) 0.2500 1.1250 0.0533(4) Uani d 0.50 S
N(1#) 1.2170(8) 0.2219(8) 1.0035(10) 0.044(3) Uani d 1.00 .
I(1$) 1.2500(1) -0.0025 0.8750 0.0533(4) Uani d 0.50 S
N(1$) 1.2219(8) -0.2170(8) 0.9965(10) 0.044(3) Uani d 1.00 .
I(1&) 0.7500(1) 0.0025 0.8750 0.0533(4) Uani d 0.50 S
N(1&) 0.7781(8) 0.2170(8) 0.9965(10) 0.044(3) Uani d 1.00 .
I(2$) 1.0000 0.0000 0.67489(7) 0.0546(4) Uani d 0.50 S
Cu(1*) 1.1076(1) -0.6447(1) 1.2333(1) 0.0485(5) Uani d 1.00 .
Cu(1') 0.8553(1) -0.6076(1) 1.2667(1) 0.0485(5) Uani d 1.00 .
Cu(1") 1.1447(1) -0.3924(1) 1.2667(1) 0.0485(5) Uani d 1.00 .
Cu(2*) 1.0000 -0.5000 1.0812(1) 0.0711(9) Uani d 0.50 S
Cu(2') 1.0000 -0.5000 1.4188(1) 0.0711(9) Uani d 0.50 S
S(1*) 0.9938(2) -0.6241(2) 1.3343(1) 0.0317(7) Uani d 1.00 .
S(1") 1.1241(2) -0.5062(2) 1.1657(1) 0.0317(7) Uani d 1.00 .
Cu(1*) 1.1076(1) 0.3553(1) 1.2333(1) 0.0485(5) Uani d 1.00 .
C(1$) 1.208(1) 0.308(1) 0.986(2) 0.085(7) Uani d 1.00 .
C(5$) 1.300(1) 0.188(1) 1.0161(9) 0.053(5) Uani d 1.00 .
Cu(1&) 1.3553(1) -0.1076(1) 0.7667(1) 0.0485(5) Uani d 1.00 .
C(1**) 1.308(1) -0.208(1) 1.014(2) 0.085(7) Uani d 1.00 .
C(5**) 1.188(1) -0.300(1) 0.9839(9) 0.053(5) Uani d 1.00 .
Cu(1##) 0.6447(1) 0.1076(1) 0.7667(1) 0.0485(5) Uani d 1.00 .
C(1$$) 0.692(1) 0.208(1) 1.014(2) 0.085(7) Uani d 1.00 .
C(5$$) 0.812(1) 0.300(1) 0.9839(9) 0.053(5) Uani d 1.00 .
Mo(1*) 1.0000 0.5000 1.2500 0.0248(2) Uani d 0.25 S
S(1*) 0.9938(2) 0.3759(2) 1.3343(1) 0.0317(7) Uani d 1.00 .
S(1") 1.1241(2) 0.4938(2) 1.1657(1) 0.0317(7) Uani d 1.00 .
C(2$) 1.283(2) 0.367(1) 0.985(2) 0.12(1) Uani d 1.00 .
C(4$) 1.3744(9) 0.241(1) 1.013(1) 0.080(6) Uani d 1.00 .
Mo(1&) 1.5000 0.0000 0.7500 0.0248(2) Uani d 0.25 S
S(1&) 1.4938(2) -0.1241(2) 0.8343(1) 0.0317(7) Uani d 1.00 .
S(1**) 1.3759(2) 0.0062(2) 0.6657(1) 0.0317(7) Uani d 1.00 .
C(2##) 1.367(2) -0.283(1) 1.015(2) 0.12(1) Uani d 1.00 .
C(4##) 1.2409(9) -0.374(1) 0.987(1) 0.080(6) Uani d 1.00 .
Mo(1&) 0.5000 0.0000 0.7500 0.0248(2) Uani d 0.25 S
S(1$$) 0.5062(2) 0.1241(2) 0.8343(1) 0.0317(7) Uani d 1.00 .
S(1&&) 0.6241(2) -0.0062(2) 0.6657(1) 0.0317(7) Uani d 1.00 .
C(2*') 0.633(2) 0.283(1) 1.015(2) 0.12(1) Uani d 1.00 .
C(4*') 0.7591(9) 0.374(1) 0.987(1) 0.080(6) Uani d 1.00 .
Cu(1**) 0.8924(1) 0.6447(1) 1.2333(1) 0.0485(5) Uani d 1.00 .
Cu(1#) 0.8553(1) 0.3924(1) 1.2667(1) 0.0485(5) Uani d 1.00 .
Cu(1&) 1.1447(1) 0.6076(1) 1.2667(1) 0.0485(5) Uani d 1.00 .
Cu(2') 1.0000 0.5000 1.0812(1) 0.0711(9) Uani d 0.50 S
Cu(2#) 1.0000 0.5000 1.4188(1) 0.0711(9) Uani d 0.50 S
S(1**) 1.0062(2) 0.6241(2) 1.3343(1) 0.0317(7) Uani d 1.00 .
S(1#) 0.8759(2) 0.5062(2) 1.1657(1) 0.0317(7) Uani d 1.00 .
C(3*) 1.365(1) 0.329(1) 1.002(2) 0.097(7) Uani d 1.00 .
Cu(1##) 1.6076(1) -0.1447(1) 0.7333(1) 0.0485(5) Uani d 1.00 .
Cu(1$$) 1.3924(1) 0.1447(1) 0.7333(1) 0.0485(5) Uani d 1.00 .
Cu(1&&) 1.6447(1) 0.1076(1) 0.7667(1) 0.0485(5) Uani d 1.00 .
Cu(2##) 1.5000 0.0000 0.5812(1) 0.0711(9) Uani d 0.50 S
Cu(2*') 1.5000 0.0000 0.9188(1) 0.0711(9) Uani d 0.50 S
S(1$$) 1.5062(2) 0.1241(2) 0.8343(1) 0.0317(7) Uani d 1.00 .
S(1&&) 1.6241(2) -0.0062(2) 0.6657(1) 0.0317(7) Uani d 1.00 .
C(3#') 1.329(1) -0.365(1) 0.998(2) 0.097(7) Uani d 1.00 .
Cu(1##) 0.6076(1) -0.1447(1) 0.7333(1) 0.0485(5) Uani d 1.00 .
Cu(1$$) 0.3924(1) 0.1447(1) 0.7333(1) 0.0485(5) Uani d 1.00 .
Cu(1*') 0.3553(1) -0.1076(1) 0.7667(1) 0.0485(5) Uani d 1.00 .
Cu(2##) 0.5000 0.0000 0.5812(1) 0.0711(9) Uani d 0.50 S
Cu(2*') 0.5000 0.0000 0.9188(1) 0.0711(9) Uani d 0.50 S
S(1##) 0.4938(2) -0.1241(2) 0.8343(1) 0.0317(7) Uani d 1.00 .
S(1*') 0.3759(2) 0.0062(2) 0.6657(1) 0.0317(7) Uani d 1.00 .
C(3$') 0.671(1) 0.365(1) 0.998(2) 0.097(7) Uani d 1.00 .

loop_
_atom_type_symbol
_atom_type_oxidation_number
_atom_type_number_in_cell
_atom_type_scat_dispersion_real
_atom_type_scat_dispersion_imag
_atom_type_scat_source
C 0 80 0.003 0.002
;International Tables for Crystallography
(1992, Vol. C, Tables 4.2.6.8 and 6.1.1.1)
;
H 0 80 0.000 0.000
;International Tables for Crystallography
(1992, Vol. C, Table 6.1.1.2)
;
N 0 16 0.006 0.003
;International Tables for Crystallography
(1992, Vol. C, Tables 4.2.6.8 and 6.1.1.1)
;
S 0 16 0.125 0.123
;International Tables for Crystallography
(1992, Vol. C, Tables 4.2.6.8 and 6.1.1.1)
;
I 0 16 -0.474 1.812
;International Tables for Crystallography
(1992, Vol. C, Tables 4.2.6.8 and 6.1.1.1)
;
Cu 0 24 0.320 1.265
;International Tables for Crystallography
(1992, Vol. C, Tables 4.2.6.8 and 6.1.1.1)
;
Mo 0 4 -1.683 0.686
;International Tables for Crystallography
(1992, Vol. C, Tables 4.2.6.8 and 6.1.1.1)
;

loop_
_geom_angle_atom_site_label_1
_geom_angle_atom_site_label_2
_geom_angle_atom_site_label_3
_geom_angle
_geom_angle_site_symmetry_1
_geom_angle_site_symmetry_2
_geom_angle_site_symmetry_3
_geom_angle_publ_flag
Cu(1) I(1) Cu(1) 112.05(9) 1_555 1_555 4_547 yes
Cu(1) Mo(1) Cu(1) 90.55(1) 1_555 1_555 5_647 yes
Cu(1) Mo(1) Cu(1) 90.55(1) 1_555 1_555 7_667 yes
Cu(1) Mo(1) Cu(1) 168.80(7) 1_555 1_555 3_755 yes
Cu(1) Mo(1) Cu(2) 84.40(4) 1_555 1_555 1_555 yes
Cu(1) Mo(1) Cu(2) 95.60(4) 1_555 1_555 5_647 yes
Cu(1) Mo(1) S(1) 55.49(9) 1_555 1_555 1_555 yes
Cu(1) Mo(1) S(1) 117.19(9) 1_555 1_555 5_647 yes
Cu(1) Mo(1) S(1) 55.19(9) 1_555 1_555 7_667 yes
Cu(1) Mo(1) S(1) 132.88(9) 1_555 1_555 3_755 yes
Cu(1) Mo(1) Cu(1) 168.80(7) 5_647 1_555 7_667 yes
Cu(1) Mo(1) Cu(1) 90.55(1) 5_647 1_555 3_755 yes
Cu(1) Mo(1) Cu(2) 95.60(4) 5_647 1_555 1_555 yes
Cu(1) Mo(1) Cu(2) 84.40(4) 5_647 1_555 5_647 yes
Cu(1) Mo(1) S(1) 55.19(9) 5_647 1_555 1_555 yes
Cu(1) Mo(1) S(1) 55.49(9) 5_647 1_555 5_647 yes
Cu(1) Mo(1) S(1) 132.88(9) 5_647 1_555 7_667 yes
Cu(1) Mo(1) S(1) 117.19(9) 5_647 1_555 3_755 yes
Cu(1) Mo(1) Cu(1) 90.55(1) 7_667 1_555 3_755 yes
Cu(1) Mo(1) Cu(2) 95.60(4) 7_667 1_555 1_555 yes
Cu(1) Mo(1) Cu(2) 84.40(4) 7_667 1_555 5_647 yes
Cu(1) Mo(1) S(1) 117.19(9) 7_667 1_555 1_555 yes
Cu(1) Mo(1) S(1) 132.88(9) 7_667 1_555 5_647 yes
Cu(1) Mo(1) S(1) 55.49(9) 7_667 1_555 7_667 yes
Cu(1) Mo(1) S(1) 55.19(9) 7_667 1_555 3_755 yes
Cu(1) Mo(1) Cu(2) 84.40(4) 3_755 1_555 1_555 yes
Cu(1) Mo(1) Cu(2) 95.60(4) 3_755 1_555 5_647 yes
Cu(1) Mo(1) S(1) 132.88(9) 3_755 1_555 1_555 yes
Cu(1) Mo(1) S(1) 55.19(9) 3_755 1_555 5_647 yes
Cu(1) Mo(1) S(1) 117.19(9) 3_755 1_555 7_667 yes
Cu(1) Mo(1) S(1) 55.49(9) 3_755 1_555 3_755 yes
Cu(2) Mo(1) Cu(2) 180.0 1_555 1_555 5_647 yes
Cu(2) Mo(1) S(1) 125.72(6) 1_555 1_555 1_555 yes
Cu(2) Mo(1) S(1) 54.28(6) 1_555 1_555 5_647 yes
Cu(2) Mo(1) S(1) 54.28(6) 1_555 1_555 7_667 yes
Cu(2) Mo(1) S(1) 125.72(6) 1_555 1_555 3_755 yes
Cu(2) Mo(1) S(1) 54.28(6) 5_647 1_555 1_555 yes
Cu(2) Mo(1) S(1) 125.72(6) 5_647 1_555 5_647 yes
Cu(2) Mo(1) S(1) 125.72(6) 5_647 1_555 7_667 yes
Cu(2) Mo(1) S(1) 54.28(6) 5_647 1_555 3_755 yes
S(1) Mo(1) S(1) 109.92(6) 1_555 1_555 5_647 yes
S(1) Mo(1) S(1) 109.92(6) 1_555 1_555 7_667 yes
S(1) Mo(1) S(1) 108.6(1) 1_555 1_555 3_755 yes
S(1) Mo(1) S(1) 108.6(1) 5_647 1_555 7_667 yes
S(1) Mo(1) S(1) 109.92(6) 5_647 1_555 3_755 yes
S(1) Mo(1) S(1) 109.92(6) 7_667 1_555 3_755 yes
I(1) Cu(1) Mo(1) 100.10(6) 1_555 1_555 1_555 yes
I(1) Cu(1) S(1) 94.87(9) 1_555 1_555 1_555 yes
I(1) Cu(1) S(1) 105.92(9) 1_555 1_555 7_667 yes
I(1) Cu(1) N(1) 101.3(4) 1_555 1_555 1_555 yes
Mo(1) Cu(1) S(1) 53.18(7) 1_555 1_555 1_555 yes
Mo(1) Cu(1) S(1) 53.28(8) 1_555 1_555 7_667 yes
Mo(1) Cu(1) N(1) 158.5(4) 1_555 1_555 1_555 yes
S(1) Cu(1) S(1) 105.8(1) 1_555 1_555 7_667 yes
S(1) Cu(1) N(1) 126.3(5) 1_555 1_555 1_555 yes
S(1) Cu(1) N(1) 117.9(4) 7_667 1_555 1_555 yes
I(2) Cu(2) Mo(1) 180.0 1_555 1_555 1_555 yes
I(2) Cu(2) S(1) 125.82(7) 1_555 1_555 5_647 yes
I(2) Cu(2) S(1) 125.82(7) 1_555 1_555 7_667 yes
Mo(1) Cu(2) S(1) 54.18(7) 1_555 1_555 5_647 yes
Mo(1) Cu(2) S(1) 54.18(7) 1_555 1_555 7_667 yes
S(1) Cu(2) S(1) 108.4(1) 5_647 1_555 7_667 yes
Mo(1) S(1) Cu(1) 71.33(9) 1_555 1_555 1_555 yes
Mo(1) S(1) Cu(1) 71.54(9) 1_555 1_555 5_647 yes
Mo(1) S(1) Cu(2) 71.54(9) 1_555 1_555 5_647 yes
Cu(1) S(1) Cu(1) 109.9(1) 1_555 1_555 5_647 yes
Cu(1) S(1) Cu(2) 118.3(1) 1_555 1_555 5_647 yes
Cu(1) S(1) Cu(2) 102.6(1) 5_647 1_555 5_647 yes
Cu(1) N(1) C(1) 120(1) 1_555 1_555 1_555 yes
Cu(1) N(1) C(5) 121(1) 1_555 1_555 1_555 yes
C(1) N(1) C(5) 118(1) 1_555 1_555 1_555 yes
N(1) C(1) C(2) 122(1) 1_555 1_555 1_555 yes
N(1) C(1) H(1) 119(1) 1_555 1_555 1_555 no
C(2) C(1) H(1) 117(1) 1_555 1_555 1_555 no
C(1) C(2) C(3) 116(1) 1_555 1_555 1_555 yes
C(1) C(2) H(2) 122(2) 1_555 1_555 1_555 no
C(3) C(2) H(2) 120(2) 1_555 1_555 1_555 no
C(2) C(3) C(4) 121(1) 1_555 1_555 1_555 yes
C(2) C(3) H(3) 117(2) 1_555 1_555 1_555 no
C(4) C(3) H(3) 120(2) 1_555 1_555 1_555 no
C(3) C(4) C(5) 119(1) 1_555 1_555 1_555 yes
C(3) C(4) H(4) 123(1) 1_555 1_555 1_555 no
C(5) C(4) H(4) 117(2) 1_555 1_555 1_555 no
N(1) C(5) C(4) 121(1) 1_555 1_555 1_555 yes
N(1) C(5) H(5) 116(1) 1_555 1_555 1_555 no
C(4) C(5) H(5) 121(1) 1_555 1_555 1_555 no

loop_
_geom_bond_atom_site_label_1
_geom_bond_atom_site_label_2
_geom_bond_distance
_geom_bond_site_symmetry_1
_geom_bond_site_symmetry_2
_geom_bond_publ_flag
I(1) Cu(1) 2.784(2) 1_555 1_555 yes
I(1) Cu(1) 2.784(2) 1_555 4_547 yes
I(2) Cu(2) 2.455(2) 1_555 1_555 yes
Mo(1) Cu(1) 2.684(2) 1_555 1_555 yes
Mo(1) Cu(1) 2.684(2) 1_555 5_647 yes
Mo(1) Cu(1) 2.684(2) 1_555 7_667 yes
Mo(1) Cu(1) 2.684(2) 1_555 3_755 yes
Mo(1) Cu(2) 2.653(2) 1_555 1_555 yes
Mo(1) Cu(2) 2.653(2) 1_555 5_647 yes
Mo(1) S(1) 2.268(3) 1_555 1_555 yes
Mo(1) S(1) 2.268(3) 1_555 5_647 yes
Mo(1) S(1) 2.268(3) 1_555 7_667 yes
Mo(1) S(1) 2.268(3) 1_555 3_755 yes
Cu(1) S(1) 2.334(4) 1_555 1_555 yes
Cu(1) S(1) 2.323(4) 1_555 7_667 yes
Cu(1) N(1) 1.995(10) 1_555 1_555 yes
Cu(2) S(1) 2.271(3) 1_555 5_647 yes
Cu(2) S(1) 2.271(3) 1_555 7_667 yes
N(1) C(1) 1.30(2) 1_555 1_555 yes
N(1) C(5) 1.35(2) 1_555 1_555 yes
C(1) C(2) 1.41(3) 1_555 1_555 yes
C(2) C(3) 1.36(3) 1_555 1_555 yes
C(3) C(4) 1.33(3) 1_555 1_555 yes
C(4) C(5) 1.35(2) 1_555 1_555 yes

loop_
_geom_contact_atom_site_label_1
_geom_contact_atom_site_label_2
_geom_contact_distance
_geom_contact_site_symmetry_1
_geom_contact_site_symmetry_2
I(1) Cu(1) 2.784(2) 1_555 1_555
I(1) Cu(1) 2.784(2) 1_555 4_547
Mo(1) Cu(1) 2.684(2) 1_555 1_555
Mo(1) Cu(1) 2.684(2) 1_555 5_647
Mo(1) Cu(1) 2.684(2) 1_555 7_667
Mo(1) Cu(1) 2.684(2) 1_555 3_755
Mo(1) Cu(2) 2.653(2) 1_555 1_555
Mo(1) Cu(2) 2.653(2) 1_555 5_647
C(1) C(2) 3.59(4) 1_555 10_656
C(2) C(2) 3.59(6) 1_555 10_656
